data_7209969
loop_
_publ_author_name
'Ding, Shuai'
'Gao, Yanfei'
'Ji, Yufei'
'Wang, Yanqin'
'Liu, Zhiliang'

_publ_section_title
;
 Homochiral crystallization of single-stranded helical coordination
 polymers: generated by the structure of auxiliary ligands or spontaneous
 symmetry breaking
;
_journal_issue 28
_journal_name_full CrystEngComm
_journal_page_first 5598
_journal_paper_doi 10.1039/c3ce40519b
_journal_volume 15
_journal_year 2013
_chemical_formula_sum 'C11 H9 Br Cu N4 O2'
_chemical_formula_weight 372.67
_chemical_name_systematic
; 
 ? 
;
_space_group_IT_number 14
_symmetry_cell_setting monoclinic
_symmetry_space_group_name_Hall '-P 2ybc'
_symmetry_space_group_name_H-M 'P 1 21/c 1'
_atom_sites_solution_hydrogens geom
_atom_sites_solution_primary direct
_atom_sites_solution_secondary difmap
_audit_creation_method SHELXL-97
_cell_angle_alpha 90.00
_cell_angle_beta 117.98(2)
_cell_angle_gamma 90.00
_cell_formula_units_Z 8
_cell_length_a 13.724(3)
_cell_length_b 13.478(3)
_cell_length_c 15.482(7)
_cell_measurement_temperature 153(2)
_cell_measurement_theta_max 27.49
_cell_measurement_theta_min 1.00
_cell_volume 2529.0(15)
_computing_cell_refinement 'Bruker XSCANS'
_computing_data_collection 'Bruker XSCANS'
_computing_data_reduction 'Bruker SHELXTL'
_computing_molecular_graphics 'Bruker SHELXTL'
_computing_publication_material 'Bruker SHELXTL'
_computing_structure_refinement 'SHELXL-97 (Sheldrick, 1997)'
_computing_structure_solution 'SHELXS-97 (Sheldrick, 1990)'
_diffrn_ambient_temperature 153(2)
_diffrn_measured_fraction_theta_full 0.998
_diffrn_measured_fraction_theta_max 0.998
_diffrn_measurement_device_type 'Bruker P4'
_diffrn_measurement_method '\w scans'
_diffrn_radiation_monochromator graphite
_diffrn_radiation_source 'fine-focus sealed tube'
_diffrn_radiation_type MoK\a
_diffrn_radiation_wavelength 0.71073
_diffrn_reflns_av_R_equivalents 0.0204
_diffrn_reflns_av_sigmaI/netI 0.0246
_diffrn_reflns_limit_h_max 15
_diffrn_reflns_limit_h_min -18
_diffrn_reflns_limit_k_max 17
_diffrn_reflns_limit_k_min -16
_diffrn_reflns_limit_l_max 20
_diffrn_reflns_limit_l_min -11
_diffrn_reflns_number 18375
_diffrn_reflns_theta_full 28.30
_diffrn_reflns_theta_max 28.30
_diffrn_reflns_theta_min 1.68
_diffrn_standards_decay_% none
_diffrn_standards_interval_count none
_diffrn_standards_interval_time none
_diffrn_standards_number none
_exptl_absorpt_coefficient_mu 4.889
_exptl_absorpt_correction_T_max 1.0000
_exptl_absorpt_correction_T_min 0.49044
_exptl_absorpt_correction_type multi-scan
_exptl_absorpt_process_details 'SADABS (Sheldrick, 1996)'
_exptl_crystal_density_diffrn 1.958
_exptl_crystal_density_method 'not measured'
_exptl_crystal_F_000 1464
_exptl_crystal_size_max 0.04
_exptl_crystal_size_mid 0.02
_exptl_crystal_size_min 0.01
_refine_diff_density_max 0.646
_refine_diff_density_min -0.567
_refine_diff_density_rms 0.065
_refine_ls_extinction_method none
_refine_ls_goodness_of_fit_ref 1.057
_refine_ls_hydrogen_treatment mixed
_refine_ls_matrix_type full
_refine_ls_number_parameters 343
_refine_ls_number_reflns 6272
_refine_ls_number_restraints 0
_refine_ls_restrained_S_all 1.057
_refine_ls_R_factor_all 0.0426
_refine_ls_R_factor_gt 0.0271
_refine_ls_shift/su_max 0.001
_refine_ls_shift/su_mean 0.000
_refine_ls_structure_factor_coef Fsqd
_refine_ls_weighting_details 'calc w=1/[\s^2^(Fo^2^)+(0.0370P)^2^+0.2874P] where P=(Fo^2^+2Fc^2^)/3'
_refine_ls_weighting_scheme calc
_refine_ls_wR_factor_gt 0.0656
_refine_ls_wR_factor_ref 0.0707
_reflns_number_gt 4865
_reflns_number_total 6272
_reflns_threshold_expression >2sigma(I)
_cod_data_source_file c3ce40519b.txt
_cod_data_source_block dingshuai110923_0m
_cod_depositor_comments
;
The following automatic conversions were performed:

'_symmetry_cell_setting' value 'Monoclinic' changed to 'monoclinic'
according to /home/saulius/struct/CIF-dictionaries/cif_core.dic
dictionary named 'cif_core.dic' version 2.4.2 from 2011-04-26.

Automatic conversion script
Id: cif_fix_values 1891 2012-01-12 08:04:46Z andrius 
;
_cod_original_cell_volume 2529.0(14)
_cod_original_sg_symbol_H-M P2(1)/c
_cod_database_code 7209969

loop_
_symmetry_equiv_pos_as_xyz
'x, y, z'
'-x, y+1/2, -z+1/2'
'-x, -y, -z'
'x, -y-1/2, z-1/2'

loop_
_atom_site_label
_atom_site_type_symbol
_atom_site_fract_x
_atom_site_fract_y
_atom_site_fract_z
_atom_site_U_iso_or_equiv
_atom_site_adp_type
_atom_site_occupancy
_atom_site_symmetry_multiplicity
_atom_site_calc_flag
_atom_site_refinement_flags
Br1 Br 0.88618(2) 0.067280(17) 0.789468(17) 0.04149(7) Uani 1 1 d .
Br2 Br -0.37719(2) 0.36142(2) -0.290801(19) 0.04911(8) Uani 1 1 d .
Cu1 Cu 0.46077(2) 0.231005(19) 0.30367(2) 0.03313(8) Uani 1 1 d .
Cu2 Cu 0.04954(2) 0.503184(18) 0.20167(2) 0.03251(8) Uani 1 1 d .
O1 O 0.00511(13) 0.39552(11) 0.11431(12) 0.0367(4) Uani 1 1 d .
O2 O 0.07510(13) 0.61511(11) 0.29686(12) 0.0408(4) Uani 1 1 d .
H2A H 0.0865 0.5908 0.3508 0.061 Uiso 1 1 d R
O3 O 0.50929(12) 0.11789(10) 0.38425(11) 0.0345(4) Uani 1 1 d .
O4 O 0.43896(13) 0.34458(11) 0.21063(11) 0.0392(4) Uani 1 1 d .
H4 H 0.4256 0.3199 0.1569 0.059 Uiso 1 1 d R
N1 N 0.57884(14) 0.31340(12) 0.39404(13) 0.0310(4) Uani 1 1 d .
N2 N 0.32648(17) 0.16889(16) 0.20573(16) 0.0492(6) Uani 1 1 d .
N3 N 0.1601(2) 0.12771(17) 0.05558(19) 0.0689(8) Uani 1 1 d .
N4 N 0.1181(2) -0.03118(19) -0.03079(17) 0.0591(6) Uani 1 1 d .
N5 N 0.3903(2) 0.23532(18) 0.53408(18) 0.0588(6) Uani 1 1 d .
N6 N 0.3394(2) 0.3238(2) 0.38131(19) 0.0703(8) Uani 1 1 d .
N7 N 0.18049(17) 0.43193(16) 0.29442(16) 0.0468(5) Uani 1 1 d .
N8 N -0.06136(14) 0.59166(12) 0.11249(13) 0.0291(4) Uani 1 1 d .
C1 C 0.59402(17) 0.11144(15) 0.47084(15) 0.0271(4) Uani 1 1 d .
C2 C 0.61954(17) 0.01811(15) 0.51795(17) 0.0317(5) Uani 1 1 d .
H2 H 0.5783 -0.0369 0.4844 0.038 Uiso 1 1 calc R
C3 C 0.70263(17) 0.00596(15) 0.61099(17) 0.0317(5) Uani 1 1 d .
H3 H 0.7154 -0.0560 0.6408 0.038 Uiso 1 1 calc R
C4 C 0.76814(17) 0.08651(16) 0.66100(15) 0.0298(4) Uani 1 1 d .
C5 C 0.75071(17) 0.17811(16) 0.61816(16) 0.0307(5) Uani 1 1 d .
H5 H 0.7962 0.2310 0.6520 0.037 Uiso 1 1 calc R
C6 C 0.66353(16) 0.19237(15) 0.52249(15) 0.0268(4) Uani 1 1 d .
C7 C 0.65248(17) 0.28888(15) 0.48020(16) 0.0312(5) Uani 1 1 d .
H7 H 0.7025 0.3374 0.5181 0.037 Uiso 1 1 calc R
C8 C 0.5747(2) 0.41375(16) 0.35631(18) 0.0438(6) Uani 1 1 d .
H8A H 0.6471 0.4442 0.3889 0.053 Uiso 1 1 calc R
H8B H 0.5237 0.4544 0.3680 0.053 Uiso 1 1 calc R
C9 C 0.5366(2) 0.40558(18) 0.24804(19) 0.0450(6) Uani 1 1 d .
H9A H 0.5197 0.4706 0.2176 0.054 Uiso 1 1 calc R
H9B H 0.5930 0.3748 0.2360 0.054 Uiso 1 1 calc R
C10 C 0.2503(2) 0.14543(18) 0.13532(19) 0.0447(6) Uani 1 1 d .
C11 C 0.1420(2) 0.0415(2) 0.01196(18) 0.0464(6) Uani 1 1 d .
C12 C 0.3630(2) 0.28037(19) 0.4641(2) 0.0450(6) Uani 1 1 d .
C13 C 0.2538(2) 0.38149(19) 0.33890(19) 0.0441(6) Uani 1 1 d .
C14 C -0.0203(2) 0.67965(17) 0.26059(18) 0.0383(5) Uani 1 1 d .
H14A H -0.0009 0.7435 0.2933 0.046 Uiso 1 1 calc R
H14B H -0.0783 0.6502 0.2713 0.046 Uiso 1 1 calc R
C15 C -0.05749(19) 0.69124(15) 0.15290(17) 0.0357(5) Uani 1 1 d .
H15A H -0.1299 0.7218 0.1208 0.043 Uiso 1 1 calc R
H15B H -0.0062 0.7330 0.1428 0.043 Uiso 1 1 calc R
C16 C -0.13363(17) 0.57101(15) 0.02456(16) 0.0306(5) Uani 1 1 d .
H16 H -0.1815 0.6215 -0.0119 0.037 Uiso 1 1 calc R
C17 C -0.14658(17) 0.47629(15) -0.02208(16) 0.0291(4) Uani 1 1 d .
C18 C -0.23387(18) 0.46600(17) -0.11720(16) 0.0334(5) Uani 1 1 d .
H18 H -0.2778 0.5206 -0.1485 0.040 Uiso 1 1 calc R
C19 C -0.25513(18) 0.37679(16) -0.16434(17) 0.0344(5) Uani 1 1 d .
C20 C -0.19001(19) 0.29445(17) -0.11842(18) 0.0386(5) Uani 1 1 d .
H20 H -0.2055 0.2337 -0.1506 0.046 Uiso 1 1 calc R
C21 C -0.10265(19) 0.30253(16) -0.02549(18) 0.0358(5) Uani 1 1 d .
H21 H -0.0591 0.2471 0.0037 0.043 Uiso 1 1 calc R
C22 C -0.07781(17) 0.39317(15) 0.02645(16) 0.0290(4) Uani 1 1 d .

loop_
_atom_site_aniso_label
_atom_site_aniso_U_11
_atom_site_aniso_U_22
_atom_site_aniso_U_33
_atom_site_aniso_U_23
_atom_site_aniso_U_13
_atom_site_aniso_U_12
Br1 0.04851(15) 0.03639(13) 0.02932(13) 0.00284(9) 0.00975(11) 0.01071(10)
Br2 0.04896(15) 0.05306(16) 0.03761(15) -0.01270(11) 0.01391(12) -0.00060(12)
Cu1 0.03354(15) 0.02939(14) 0.02782(14) 0.00113(10) 0.00721(11) -0.00431(11)
Cu2 0.03141(14) 0.02851(14) 0.03250(15) 0.00385(11) 0.01076(12) 0.00266(10)
O1 0.0385(9) 0.0290(8) 0.0372(9) 0.0031(7) 0.0134(7) 0.0066(7)
O2 0.0444(9) 0.0337(8) 0.0331(9) 0.0006(7) 0.0087(8) -0.0041(7)
O3 0.0351(8) 0.0283(8) 0.0315(8) 0.0012(6) 0.0084(7) -0.0054(6)
O4 0.0464(9) 0.0341(8) 0.0288(8) 0.0006(7) 0.0108(7) -0.0016(7)
N1 0.0317(9) 0.0231(8) 0.0308(10) 0.0029(7) 0.0086(8) -0.0002(7)
N2 0.0440(12) 0.0476(12) 0.0405(13) 0.0000(10) 0.0069(10) -0.0098(10)
N3 0.0533(14) 0.0515(14) 0.0560(16) -0.0035(12) -0.0125(12) -0.0011(11)
N4 0.0586(15) 0.0682(15) 0.0366(13) -0.0110(12) 0.0108(11) -0.0047(12)
N5 0.0715(17) 0.0586(14) 0.0420(14) 0.0112(12) 0.0231(13) 0.0186(12)
N6 0.0536(14) 0.104(2) 0.0593(17) 0.0410(15) 0.0315(13) 0.0377(15)
N7 0.0398(11) 0.0512(12) 0.0406(12) 0.0102(10) 0.0115(10) 0.0079(10)
N8 0.0318(9) 0.0228(8) 0.0324(10) -0.0001(7) 0.0149(8) 0.0001(7)
C1 0.0272(10) 0.0277(10) 0.0288(11) -0.0001(8) 0.0151(9) 0.0001(8)
C2 0.0323(11) 0.0248(10) 0.0392(13) 0.0002(9) 0.0177(10) -0.0023(8)
C3 0.0338(11) 0.0268(10) 0.0379(12) 0.0061(9) 0.0197(10) 0.0044(9)
C4 0.0297(11) 0.0330(11) 0.0264(11) 0.0028(8) 0.0129(9) 0.0065(9)
C5 0.0298(11) 0.0309(11) 0.0290(11) -0.0017(9) 0.0117(9) -0.0001(9)
C6 0.0257(10) 0.0253(10) 0.0284(11) 0.0020(8) 0.0119(9) 0.0006(8)
C7 0.0290(11) 0.0271(10) 0.0326(12) -0.0021(9) 0.0104(9) -0.0038(8)
C8 0.0487(14) 0.0266(11) 0.0387(14) 0.0051(10) 0.0061(11) -0.0027(10)
C9 0.0525(15) 0.0321(12) 0.0441(15) 0.0103(11) 0.0174(12) -0.0013(11)
C10 0.0436(14) 0.0396(13) 0.0410(15) 0.0039(11) 0.0115(12) -0.0047(11)
C11 0.0372(13) 0.0583(16) 0.0287(13) 0.0035(12) 0.0030(11) -0.0041(12)
C12 0.0369(13) 0.0519(15) 0.0427(15) 0.0038(12) 0.0157(12) 0.0109(11)
C13 0.0377(13) 0.0547(15) 0.0385(14) 0.0116(12) 0.0166(12) 0.0017(12)
C14 0.0456(13) 0.0305(11) 0.0399(13) -0.0052(10) 0.0210(11) -0.0035(10)
C15 0.0400(12) 0.0257(10) 0.0384(13) -0.0025(9) 0.0160(11) 0.0007(9)
C16 0.0306(11) 0.0269(10) 0.0344(12) 0.0046(9) 0.0153(9) 0.0047(8)
C17 0.0318(11) 0.0267(10) 0.0331(12) 0.0019(9) 0.0188(10) 0.0012(8)
C18 0.0352(12) 0.0332(11) 0.0333(12) 0.0007(9) 0.0173(10) 0.0025(9)
C19 0.0353(12) 0.0377(12) 0.0326(12) -0.0043(9) 0.0178(10) -0.0020(9)
C20 0.0431(13) 0.0330(11) 0.0466(14) -0.0114(10) 0.0268(12) -0.0036(10)
C21 0.0394(12) 0.0288(11) 0.0428(14) 0.0014(10) 0.0221(11) 0.0056(9)
C22 0.0304(11) 0.0273(10) 0.0352(12) 0.0021(9) 0.0202(10) 0.0006(8)

loop_
_atom_type_symbol
_atom_type_description
_atom_type_scat_dispersion_real
_atom_type_scat_dispersion_imag
_atom_type_scat_source
C C 0.0033 0.0016 'International Tables Vol C Tables 4.2.6.8 and 6.1.1.4'
H H 0.0000 0.0000 'International Tables Vol C Tables 4.2.6.8 and 6.1.1.4'
Br Br -0.2901 2.4595 'International Tables Vol C Tables 4.2.6.8 and 6.1.1.4'
Cu Cu 0.3201 1.2651 'International Tables Vol C Tables 4.2.6.8 and 6.1.1.4'
N N 0.0061 0.0033 'International Tables Vol C Tables 4.2.6.8 and 6.1.1.4'
O O 0.0106 0.0060 'International Tables Vol C Tables 4.2.6.8 and 6.1.1.4'

loop_
_geom_angle_atom_site_label_1
_geom_angle_atom_site_label_2
_geom_angle_atom_site_label_3
_geom_angle
O3 Cu1 N1 94.03(7)
O3 Cu1 N2 94.55(8)
N1 Cu1 N2 170.02(8)
O3 Cu1 O4 166.28(7)
N1 Cu1 O4 82.75(7)
N2 Cu1 O4 90.06(8)
O1 Cu2 N8 94.71(7)
O1 Cu2 N7 91.46(8)
N8 Cu2 N7 169.82(8)
O1 Cu2 O2 170.96(7)
N8 Cu2 O2 82.44(7)
N7 Cu2 O2 92.64(8)
C22 O1 Cu2 126.88(13)
C14 O2 Cu2 110.46(13)
C14 O2 H2A 109.4
Cu2 O2 H2A 108.7
C1 O3 Cu1 127.15(13)
C9 O4 Cu1 110.23(13)
C9 O4 H4 110.9
Cu1 O4 H4 107.3
C7 N1 C8 121.16(18)
C7 N1 Cu1 126.33(15)
C8 N1 Cu1 112.45(14)
C10 N2 Cu1 165.9(2)
C10 N3 C11 121.4(2)
C13 N6 C12 120.9(2)
C13 N7 Cu2 170.9(2)
C16 N8 C15 120.31(18)
C16 N8 Cu2 125.90(15)
C15 N8 Cu2 113.78(14)
O3 C1 C2 118.44(18)
O3 C1 C6 124.56(18)
C2 C1 C6 116.99(19)
C3 C2 C1 122.3(2)
C3 C2 H2 118.9
C1 C2 H2 118.9
C2 C3 C4 119.74(19)
C2 C3 H3 120.1
C4 C3 H3 120.1
C5 C4 C3 120.9(2)
C5 C4 Br1 119.92(16)
C3 C4 Br1 119.11(16)
C4 C5 C6 120.0(2)
C4 C5 H5 120.0
C6 C5 H5 120.0
C5 C6 C1 119.96(18)
C5 C6 C7 117.28(18)
C1 C6 C7 122.70(19)
N1 C7 C6 124.91(19)
N1 C7 H7 117.5
C6 C7 H7 117.5
N1 C8 C9 107.73(19)
N1 C8 H8A 110.2
C9 C8 H8A 110.2
N1 C8 H8B 110.2
C9 C8 H8B 110.2
H8A C8 H8B 108.5
O4 C9 C8 105.1(2)
O4 C9 H9A 110.7
C8 C9 H9A 110.7
O4 C9 H9B 110.7
C8 C9 H9B 110.7
H9A C9 H9B 108.8
N2 C10 N3 174.2(3)
N4 C11 N3 174.7(3)
N5 C12 N6 172.6(3)
N7 C13 N6 173.7(3)
O2 C14 C15 105.45(18)
O2 C14 H14A 110.7
C15 C14 H14A 110.7
O2 C14 H14B 110.7
C15 C14 H14B 110.7
H14A C14 H14B 108.8
N8 C15 C14 107.59(17)
N8 C15 H15A 110.2
C14 C15 H15A 110.2
N8 C15 H15B 110.2
C14 C15 H15B 110.2
H15A C15 H15B 108.5
N8 C16 C17 125.30(19)
N8 C16 H16 117.4
C17 C16 H16 117.4
C18 C17 C22 120.1(2)
C18 C17 C16 117.32(19)
C22 C17 C16 122.5(2)
C19 C18 C17 120.8(2)
C19 C18 H18 119.6
C17 C18 H18 119.6
C18 C19 C20 120.3(2)
C18 C19 Br2 120.75(17)
C20 C19 Br2 118.94(17)
C21 C20 C19 120.4(2)
C21 C20 H20 119.8
C19 C20 H20 119.8
C20 C21 C22 121.4(2)
C20 C21 H21 119.3
C22 C21 H21 119.3
O1 C22 C21 118.34(19)
O1 C22 C17 124.61(19)
C21 C22 C17 117.0(2)

loop_
_geom_bond_atom_site_label_1
_geom_bond_atom_site_label_2
_geom_bond_distance
Br1 C4 1.904(2)
Br2 C19 1.899(2)
Cu1 O3 1.8827(15)
Cu1 N1 1.9207(18)
Cu1 N2 1.943(2)
Cu1 O4 2.0257(16)
Cu2 O1 1.8796(16)
Cu2 N8 1.9165(18)
Cu2 N7 1.947(2)
Cu2 O2 2.0213(17)
O1 C22 1.302(3)
O2 C14 1.448(3)
O2 H2A 0.8400
O3 C1 1.302(3)
O4 C9 1.442(3)
O4 H4 0.8325
N1 C7 1.283(3)
N1 C8 1.464(3)
N2 C10 1.145(3)
N3 C10 1.296(3)
N3 C11 1.308(4)
N4 C11 1.141(3)
N5 C12 1.142(3)
N6 C13 1.301(3)
N6 C12 1.303(4)
N7 C13 1.140(3)
N8 C16 1.284(3)
N8 C15 1.471(3)
C1 C2 1.413(3)
C1 C6 1.422(3)
C2 C3 1.364(3)
C2 H2 0.9300
C3 C4 1.390(3)
C3 H3 0.9300
C4 C5 1.368(3)
C5 C6 1.414(3)
C5 H5 0.9300
C6 C7 1.432(3)
C7 H7 0.9300
C8 C9 1.508(4)
C8 H8A 0.9700
C8 H8B 0.9700
C9 H9A 0.9700
C9 H9B 0.9700
C14 C15 1.505(3)
C14 H14A 0.9700
C14 H14B 0.9700
C15 H15A 0.9700
C15 H15B 0.9700
C16 C17 1.436(3)
C16 H16 0.9300
C17 C18 1.403(3)
C17 C22 1.430(3)
C18 C19 1.365(3)
C18 H18 0.9300
C19 C20 1.393(3)
C20 C21 1.379(3)
C20 H20 0.9300
C21 C22 1.414(3)
C21 H21 0.9300

loop_
_geom_torsion_atom_site_label_1
_geom_torsion_atom_site_label_2
_geom_torsion_atom_site_label_3
_geom_torsion_atom_site_label_4
_geom_torsion
N8 Cu2 O1 C22 -2.18(18)
N7 Cu2 O1 C22 -174.08(18)
O2 Cu2 O1 C22 69.0(5)
O1 Cu2 O2 C14 -52.5(5)
N8 Cu2 O2 C14 19.57(14)
N7 Cu2 O2 C14 -169.38(15)
N1 Cu1 O3 C1 1.59(18)
N2 Cu1 O3 C1 -173.30(18)
O4 Cu1 O3 C1 77.4(3)
O3 Cu1 O4 C9 -59.3(3)
N1 Cu1 O4 C9 17.84(15)
N2 Cu1 O4 C9 -169.10(16)
O3 Cu1 N1 C7 -5.0(2)
N2 Cu1 N1 C7 144.2(5)
O4 Cu1 N1 C7 -171.6(2)
O3 Cu1 N1 C8 177.93(17)
N2 Cu1 N1 C8 -32.9(6)
O4 Cu1 N1 C8 11.33(16)
O3 Cu1 N2 C10 -150.3(10)
N1 Cu1 N2 C10 60.5(12)
O4 Cu1 N2 C10 16.8(10)
O1 Cu2 N7 C13 11.5(14)
N8 Cu2 N7 C13 -115.9(13)
O2 Cu2 N7 C13 -176.6(14)
O1 Cu2 N8 C16 -0.97(19)
N7 Cu2 N8 C16 126.2(5)
O2 Cu2 N8 C16 -172.34(19)
O1 Cu2 N8 C15 179.88(15)
N7 Cu2 N8 C15 -53.0(6)
O2 Cu2 N8 C15 8.51(15)
Cu1 O3 C1 C2 -177.32(15)
Cu1 O3 C1 C6 3.0(3)
O3 C1 C2 C3 -175.9(2)
C6 C1 C2 C3 3.8(3)
C1 C2 C3 C4 -2.6(3)
C2 C3 C4 C5 -0.1(3)
C2 C3 C4 Br1 -178.34(16)
C3 C4 C5 C6 1.4(3)
Br1 C4 C5 C6 179.58(16)
C4 C5 C6 C1 0.0(3)
C4 C5 C6 C7 -177.4(2)
O3 C1 C6 C5 177.25(19)
C2 C1 C6 C5 -2.5(3)
O3 C1 C6 C7 -5.5(3)
C2 C1 C6 C7 174.8(2)
C8 N1 C7 C6 -179.2(2)
Cu1 N1 C7 C6 3.9(3)
C5 C6 C7 N1 179.1(2)
C1 C6 C7 N1 1.8(4)
C7 N1 C8 C9 145.6(2)
Cu1 N1 C8 C9 -37.1(2)
Cu1 O4 C9 C8 -41.0(2)
N1 C8 C9 O4 50.1(3)
Cu1 N2 C10 N3 -68(4)
C11 N3 C10 N2 -178(100)
C10 N3 C11 N4 173(3)
C13 N6 C12 N5 160(2)
Cu2 N7 C13 N6 46(4)
C12 N6 C13 N7 -169(3)
Cu2 O2 C14 C15 -41.54(19)
C16 N8 C15 C14 147.1(2)
Cu2 N8 C15 C14 -33.7(2)
O2 C14 C15 N8 47.7(2)
C15 N8 C16 C17 -178.9(2)
Cu2 N8 C16 C17 2.0(3)
N8 C16 C17 C18 176.9(2)
N8 C16 C17 C22 -0.1(3)
C22 C17 C18 C19 0.6(3)
C16 C17 C18 C19 -176.5(2)
C17 C18 C19 C20 -0.1(3)
C17 C18 C19 Br2 177.22(16)
C18 C19 C20 C21 -0.8(4)
Br2 C19 C20 C21 -178.19(18)
C19 C20 C21 C22 1.2(4)
Cu2 O1 C22 C21 -175.57(15)
Cu2 O1 C22 C17 4.4(3)
C20 C21 C22 O1 179.3(2)
C20 C21 C22 C17 -0.6(3)
C18 C17 C22 O1 179.8(2)
C16 C17 C22 O1 -3.3(3)
C18 C17 C22 C21 -0.3(3)
C16 C17 C22 C21 176.7(2)
